data_4080454
loop_
_publ_author_name
'Chong, Eugene'
'Qayyum, Sadaf'
'Schafer, Laurel L.'
'Kempe, Rhett'

_publ_section_title
;
 2-Aminopyridinate Titanium Complexes for the Catalytic Hydroamination of
 Primary Aminoalkenes
;
_journal_issue 6
_journal_name_full Organometallics
_journal_page_first 1858
_journal_paper_doi 10.1021/om3012695
_journal_volume 32
_journal_year 2013
_chemical_formula_moiety 'C31 H47 N5 Ti'
_chemical_formula_sum 'C31 H47 N5 Ti'
_chemical_formula_weight 537.61
_chemical_name_systematic
;
 ?
;
_space_group_IT_number 14
_symmetry_cell_setting monoclinic
_symmetry_space_group_name_Hall '-P 2ybc'
_symmetry_space_group_name_H-M 'P 1 21/c 1'
_atom_sites_solution_hydrogens geom
_atom_sites_solution_primary direct
_atom_sites_solution_secondary difmap
_audit_creation_method SHELXL-97
_cell_angle_alpha 90.00
_cell_angle_beta 91.647(8)
_cell_angle_gamma 90.00
_cell_formula_units_Z 4
_cell_length_a 15.386(2)
_cell_length_b 10.9913(14)
_cell_length_c 18.668(2)
_cell_measurement_reflns_used 4790
_cell_measurement_temperature 100(2)
_cell_measurement_theta_max 23.655
_cell_measurement_theta_min 2.510
_cell_volume 3155.7(7)
_computing_structure_refinement 'SHELXL-97 (Sheldrick, 2008)'
_diffrn_ambient_temperature 100(2)
_diffrn_measured_fraction_theta_full 0.993
_diffrn_measured_fraction_theta_max 0.993
_diffrn_measurement_device_type 'Bruker X8 APEX II'
_diffrn_measurement_method 'area detector'
_diffrn_radiation_monochromator graphite
_diffrn_radiation_source 'fine-focus sealed tube'
_diffrn_radiation_type MoK\a
_diffrn_radiation_wavelength 0.71073
_diffrn_reflns_av_R_equivalents 0.1579
_diffrn_reflns_av_sigmaI/netI 0.1266
_diffrn_reflns_limit_h_max 19
_diffrn_reflns_limit_h_min -19
_diffrn_reflns_limit_k_max 13
_diffrn_reflns_limit_k_min -14
_diffrn_reflns_limit_l_max 24
_diffrn_reflns_limit_l_min -22
_diffrn_reflns_number 41947
_diffrn_reflns_theta_full 27.55
_diffrn_reflns_theta_max 27.55
_diffrn_reflns_theta_min 2.15
_exptl_absorpt_coefficient_mu 0.297
_exptl_absorpt_correction_T_max 0.9650
_exptl_absorpt_correction_T_min 0.5772
_exptl_absorpt_correction_type multi-scan
_exptl_absorpt_process_details 'SADABS (Sheldrick, 2008)'
_exptl_crystal_colour orange
_exptl_crystal_density_diffrn 1.132
_exptl_crystal_density_method 'not measured'
_exptl_crystal_description plate
_exptl_crystal_F_000 1160
_exptl_crystal_size_max 0.50
_exptl_crystal_size_mid 0.20
_exptl_crystal_size_min 0.12
_refine_diff_density_max 1.255
_refine_diff_density_min -1.309
_refine_diff_density_rms 0.137
_refine_ls_extinction_method none
_refine_ls_goodness_of_fit_ref 1.068
_refine_ls_hydrogen_treatment constr
_refine_ls_matrix_type full
_refine_ls_number_parameters 346
_refine_ls_number_reflns 7235
_refine_ls_number_restraints 0
_refine_ls_restrained_S_all 1.068
_refine_ls_R_factor_all 0.1662
_refine_ls_R_factor_gt 0.0902
_refine_ls_shift/su_max 0.001
_refine_ls_shift/su_mean 0.000
_refine_ls_structure_factor_coef Fsqd
_refine_ls_weighting_details 'calc w=1/[\s^2^(Fo^2^)+(0.1430P)^2^+2.5550P] where P=(Fo^2^+2Fc^2^)/3'
_refine_ls_weighting_scheme calc
_refine_ls_wR_factor_gt 0.2248
_refine_ls_wR_factor_ref 0.2825
_reflns_number_gt 3976
_reflns_number_total 7235
_reflns_threshold_expression >2\s(I)
_cod_data_source_file om3012695_si_002.cif
_cod_data_source_block ls315new
_cod_original_cell_volume 3155.6(7)
_cod_original_sg_symbol_H-M 'P 21/c'
_cod_database_code 4080454

loop_
_symmetry_equiv_pos_as_xyz
'x, y, z'
'-x, y+1/2, -z+1/2'
'-x, -y, -z'
'x, -y-1/2, z-1/2'

loop_
_atom_site_label
_atom_site_type_symbol
_atom_site_fract_x
_atom_site_fract_y
_atom_site_fract_z
_atom_site_U_iso_or_equiv
_atom_site_adp_type
_atom_site_occupancy
_atom_site_symmetry_multiplicity
_atom_site_calc_flag
_atom_site_refinement_flags
Ti1 Ti 0.70575(6) 0.91871(7) 0.83305(4) 0.0217(2) Uani 1 1 d .
N2 N 0.7786(3) 1.0740(3) 0.89566(19) 0.0232(8) Uani 1 1 d .
N1 N 0.8319(3) 0.8893(3) 0.87243(18) 0.0213(8) Uani 1 1 d .
N4 N 0.7090(3) 0.9847(4) 0.7384(2) 0.0297(9) Uani 1 1 d .
N5 N 0.6768(3) 0.7534(3) 0.8084(2) 0.0283(9) Uani 1 1 d .
N3 N 0.6015(3) 0.9560(4) 0.8798(2) 0.0298(9) Uani 1 1 d .
C1 C 0.8506(3) 1.0013(4) 0.8995(2) 0.0212(9) Uani 1 1 d .
C5 C 0.7797(3) 1.1851(4) 0.9246(2) 0.0246(10) Uani 1 1 d .
C4 C 0.8558(3) 1.2332(4) 0.9539(2) 0.0288(11) Uani 1 1 d .
H4 H 0.8566 1.3138 0.9723 0.035 Uiso 1 1 calc R
C3 C 0.9310(3) 1.1631(4) 0.9562(2) 0.0287(11) Uani 1 1 d .
H3 H 0.9835 1.1962 0.9759 0.034 Uiso 1 1 calc R
C2 C 0.9299(3) 1.0458(4) 0.9301(2) 0.0244(10) Uani 1 1 d .
H2 H 0.9805 0.9964 0.9326 0.029 Uiso 1 1 calc R
C6 C 0.6942(3) 1.2498(4) 0.9307(3) 0.0283(11) Uani 1 1 d .
C11 C 0.6580(4) 1.2573(5) 0.9985(3) 0.0374(13) Uani 1 1 d .
C10 C 0.5760(4) 1.3171(5) 1.0047(4) 0.0466(16) Uani 1 1 d .
H10 H 0.5499 1.3231 1.0500 0.056 Uiso 1 1 calc R
C9 C 0.5348(4) 1.3659(5) 0.9447(4) 0.0498(16) Uani 1 1 d .
H9 H 0.4803 1.4053 0.9492 0.060 Uiso 1 1 calc R
C8 C 0.5711(4) 1.3585(5) 0.8786(4) 0.0454(15) Uani 1 1 d .
H8 H 0.5414 1.3928 0.8381 0.055 Uiso 1 1 calc R
C7 C 0.6507(4) 1.3017(4) 0.8701(3) 0.0347(12) Uani 1 1 d .
C18 C 0.6887(4) 1.2945(5) 0.7966(3) 0.0443(14) Uani 1 1 d .
H18A H 0.7521 1.3019 0.8008 0.066 Uiso 1 1 calc R
H18B H 0.6652 1.3607 0.7667 0.066 Uiso 1 1 calc R
H18C H 0.6734 1.2161 0.7746 0.066 Uiso 1 1 calc R
C19 C 0.7022(4) 1.2021(5) 1.0640(3) 0.0452(15) Uani 1 1 d .
H19A H 0.7186 1.1179 1.0536 0.068 Uiso 1 1 calc R
H19B H 0.6623 1.2034 1.1039 0.068 Uiso 1 1 calc R
H19C H 0.7544 1.2492 1.0768 0.068 Uiso 1 1 calc R
C12 C 0.8945(3) 0.7935(4) 0.8804(2) 0.0219(10) Uani 1 1 d .
C17 C 0.8765(3) 0.6975(4) 0.9284(2) 0.0228(10) Uani 1 1 d .
C16 C 0.9383(3) 0.6047(4) 0.9372(2) 0.0263(10) Uani 1 1 d .
H16 H 0.9265 0.5389 0.9685 0.032 Uiso 1 1 calc R
C15 C 1.0151(4) 0.6062(4) 0.9021(2) 0.0307(11) Uani 1 1 d .
H15 H 1.0569 0.5438 0.9105 0.037 Uiso 1 1 calc R
C14 C 1.0318(3) 0.6994(4) 0.8539(2) 0.0288(11) Uani 1 1 d .
H14 H 1.0849 0.6996 0.8293 0.035 Uiso 1 1 calc R
C13 C 0.9716(3) 0.7928(4) 0.8413(2) 0.0249(10) Uani 1 1 d .
C20 C 0.9908(3) 0.8861(4) 0.7837(2) 0.0299(11) Uani 1 1 d .
H20 H 0.9447 0.9502 0.7845 0.036 Uiso 1 1 calc R
C22 C 1.0791(4) 0.9481(5) 0.7931(3) 0.0426(14) Uani 1 1 d .
H22A H 1.0832 0.9874 0.8402 0.064 Uiso 1 1 calc R
H22B H 1.0856 1.0095 0.7555 0.064 Uiso 1 1 calc R
H22C H 1.1254 0.8872 0.7896 0.064 Uiso 1 1 calc R
C21 C 0.9854(4) 0.8218(5) 0.7097(3) 0.0412(14) Uani 1 1 d .
H21A H 1.0252 0.7522 0.7100 0.062 Uiso 1 1 calc R
H21B H 1.0017 0.8792 0.6722 0.062 Uiso 1 1 calc R
H21C H 0.9258 0.7933 0.7002 0.062 Uiso 1 1 calc R
C23 C 0.7935(3) 0.6977(4) 0.9715(2) 0.0254(10) Uani 1 1 d .
H23 H 0.7474 0.7394 0.9417 0.031 Uiso 1 1 calc R
C25 C 0.8080(4) 0.7740(5) 1.0400(2) 0.0332(12) Uani 1 1 d .
H25A H 0.8486 0.7315 1.0728 0.050 Uiso 1 1 calc R
H25B H 0.7524 0.7858 1.0634 0.050 Uiso 1 1 calc R
H25C H 0.8324 0.8534 1.0274 0.050 Uiso 1 1 calc R
C24 C 0.7597(4) 0.5702(4) 0.9889(3) 0.0318(11) Uani 1 1 d .
H24A H 0.7575 0.5208 0.9452 0.048 Uiso 1 1 calc R
H24B H 0.7012 0.5764 1.0081 0.048 Uiso 1 1 calc R
H24C H 0.7987 0.5317 1.0246 0.048 Uiso 1 1 calc R
C28 C 0.6507(4) 0.9467(6) 0.6796(3) 0.0463(15) Uani 1 1 d .
H28A H 0.6238 1.0186 0.6572 0.069 Uiso 1 1 calc R
H28B H 0.6052 0.8938 0.6981 0.069 Uiso 1 1 calc R
H28C H 0.6837 0.9022 0.6439 0.069 Uiso 1 1 calc R
C29 C 0.7829(4) 1.0523(5) 0.7122(3) 0.0374(13) Uani 1 1 d .
H29A H 0.8182 0.9988 0.6827 0.056 Uiso 1 1 calc R
H29B H 0.8184 1.0822 0.7530 0.056 Uiso 1 1 calc R
H29C H 0.7620 1.1213 0.6834 0.056 Uiso 1 1 calc R
C30 C 0.6057(4) 0.6781(5) 0.8324(3) 0.0449(15) Uani 1 1 d .
H30A H 0.5744 0.6436 0.7907 0.067 Uiso 1 1 calc R
H30B H 0.5658 0.7278 0.8600 0.067 Uiso 1 1 calc R
H30C H 0.6289 0.6121 0.8626 0.067 Uiso 1 1 calc R
C31 C 0.7341(4) 0.6830(5) 0.7632(3) 0.0490(16) Uani 1 1 d .
H31A H 0.7594 0.6154 0.7910 0.074 Uiso 1 1 calc R
H31B H 0.7807 0.7354 0.7463 0.074 Uiso 1 1 calc R
H31C H 0.7006 0.6507 0.7220 0.074 Uiso 1 1 calc R
C26 C 0.5187(4) 0.9977(6) 0.8514(3) 0.0515(16) Uani 1 1 d .
H26A H 0.4734 0.9388 0.8631 0.077 Uiso 1 1 calc R
H26B H 0.5213 1.0060 0.7992 0.077 Uiso 1 1 calc R
H26C H 0.5049 1.0768 0.8725 0.077 Uiso 1 1 calc R
C27 C 0.6029(4) 0.9440(5) 0.9577(3) 0.0339(12) Uani 1 1 d .
H27A H 0.5825 1.0198 0.9791 0.051 Uiso 1 1 calc R
H27B H 0.6624 0.9272 0.9750 0.051 Uiso 1 1 calc R
H27C H 0.5648 0.8768 0.9713 0.051 Uiso 1 1 calc R

loop_
_atom_site_aniso_label
_atom_site_aniso_U_11
_atom_site_aniso_U_22
_atom_site_aniso_U_33
_atom_site_aniso_U_23
_atom_site_aniso_U_13
_atom_site_aniso_U_12
Ti1 0.0280(5) 0.0246(4) 0.0125(4) 0.0014(3) 0.0007(3) -0.0010(3)
N2 0.034(2) 0.0221(19) 0.0136(17) -0.0001(14) 0.0013(15) -0.0024(16)
N1 0.033(2) 0.0187(18) 0.0120(17) 0.0020(13) 0.0026(15) 0.0005(15)
N4 0.037(3) 0.035(2) 0.0170(19) 0.0050(16) 0.0001(17) -0.0050(18)
N5 0.036(3) 0.028(2) 0.021(2) -0.0020(16) -0.0034(17) -0.0039(17)
N3 0.034(2) 0.035(2) 0.022(2) -0.0009(17) 0.0029(17) -0.0017(18)
C1 0.031(3) 0.023(2) 0.0096(19) 0.0026(16) 0.0058(17) 0.0020(18)
C5 0.035(3) 0.020(2) 0.019(2) 0.0027(17) 0.0023(19) 0.0027(19)
C4 0.040(3) 0.024(2) 0.022(2) -0.0036(18) 0.002(2) 0.000(2)
C3 0.034(3) 0.033(3) 0.019(2) 0.0001(19) -0.002(2) -0.004(2)
C2 0.031(3) 0.025(2) 0.017(2) 0.0042(17) 0.0008(19) 0.0020(18)
C6 0.034(3) 0.019(2) 0.033(3) -0.0025(19) 0.003(2) -0.0016(19)
C11 0.042(3) 0.028(3) 0.043(3) -0.015(2) 0.009(3) -0.006(2)
C10 0.047(4) 0.028(3) 0.065(4) -0.020(3) 0.020(3) -0.007(2)
C9 0.033(3) 0.031(3) 0.085(5) -0.008(3) -0.002(3) 0.004(2)
C8 0.035(3) 0.033(3) 0.068(4) -0.001(3) -0.003(3) 0.003(2)
C7 0.033(3) 0.024(3) 0.046(3) 0.002(2) -0.005(2) 0.002(2)
C18 0.046(4) 0.043(3) 0.043(3) 0.014(3) -0.009(3) 0.004(3)
C19 0.059(4) 0.046(3) 0.031(3) -0.017(2) 0.011(3) -0.009(3)
C12 0.033(3) 0.018(2) 0.015(2) -0.0029(16) -0.0018(18) 0.0025(18)
C17 0.037(3) 0.020(2) 0.011(2) -0.0031(16) -0.0016(18) 0.0015(18)
C16 0.041(3) 0.021(2) 0.017(2) -0.0002(17) -0.003(2) 0.0013(19)
C15 0.044(3) 0.031(3) 0.018(2) -0.0046(18) -0.002(2) 0.010(2)
C14 0.035(3) 0.032(3) 0.020(2) -0.0023(19) 0.004(2) 0.006(2)
C13 0.036(3) 0.025(2) 0.014(2) -0.0004(17) 0.0015(19) 0.0018(19)
C20 0.040(3) 0.030(3) 0.020(2) 0.0005(19) 0.008(2) 0.003(2)
C22 0.044(4) 0.039(3) 0.045(3) 0.001(2) 0.014(3) -0.001(2)
C21 0.064(4) 0.040(3) 0.021(3) 0.006(2) 0.008(3) 0.006(3)
C23 0.034(3) 0.027(2) 0.015(2) 0.0017(17) 0.0008(19) 0.0034(19)
C25 0.049(3) 0.035(3) 0.016(2) -0.0034(19) 0.007(2) 0.003(2)
C24 0.037(3) 0.029(3) 0.029(3) 0.005(2) 0.004(2) -0.003(2)
C28 0.054(4) 0.065(4) 0.019(3) 0.008(2) -0.010(2) -0.012(3)
C29 0.040(3) 0.049(3) 0.023(2) 0.016(2) 0.000(2) -0.004(2)
C30 0.062(4) 0.038(3) 0.035(3) -0.003(2) 0.005(3) -0.015(3)
C31 0.055(4) 0.040(3) 0.052(4) -0.023(3) 0.001(3) 0.002(3)
C26 0.037(4) 0.075(5) 0.042(3) -0.003(3) 0.001(3) 0.001(3)
C27 0.045(3) 0.036(3) 0.021(2) -0.003(2) 0.010(2) 0.000(2)

loop_
_atom_type_symbol
_atom_type_description
_atom_type_scat_dispersion_real
_atom_type_scat_dispersion_imag
_atom_type_scat_source
C C 0.0033 0.0016 'International Tables Vol C Tables 4.2.6.8 and 6.1.1.4'
H H 0.0000 0.0000 'International Tables Vol C Tables 4.2.6.8 and 6.1.1.4'
N N 0.0061 0.0033 'International Tables Vol C Tables 4.2.6.8 and 6.1.1.4'
Ti Ti 0.2776 0.4457 'International Tables Vol C Tables 4.2.6.8 and 6.1.1.4'

loop_
_geom_angle_atom_site_label_1
_geom_angle_atom_site_label_2
_geom_angle_atom_site_label_3
_geom_angle
N3 Ti1 N4 112.88(19)
N3 Ti1 N5 96.97(18)
N4 Ti1 N5 98.59(17)
N3 Ti1 N1 131.70(16)
N4 Ti1 N1 109.65(16)
N5 Ti1 N1 98.32(16)
N3 Ti1 N2 90.71(16)
N4 Ti1 N2 99.22(15)
N5 Ti1 N2 156.05(16)
N1 Ti1 N2 60.50(14)
N3 Ti1 C1 114.74(16)
N4 Ti1 C1 104.81(15)
N5 Ti1 C1 127.93(16)
N1 Ti1 C1 29.95(13)
N2 Ti1 C1 30.66(13)
C5 N2 C1 120.9(4)
C5 N2 Ti1 150.5(3)
C1 N2 Ti1 88.6(3)
C1 N1 C12 119.5(4)
C1 N1 Ti1 100.1(3)
C12 N1 Ti1 140.2(3)
C29 N4 C28 111.3(4)
C29 N4 Ti1 123.1(3)
C28 N4 Ti1 123.7(3)
C30 N5 C31 110.4(4)
C30 N5 Ti1 129.5(4)
C31 N5 Ti1 120.0(4)
C26 N3 C27 112.5(4)
C26 N3 Ti1 130.7(4)
C27 N3 Ti1 116.8(3)
N1 C1 N2 110.3(4)
N1 C1 C2 129.3(4)
N2 C1 C2 120.4(4)
N1 C1 Ti1 49.9(2)
N2 C1 Ti1 60.7(2)
C2 C1 Ti1 176.2(3)
N2 C5 C4 120.7(4)
N2 C5 C6 117.5(4)
C4 C5 C6 121.5(4)
C5 C4 C3 119.7(4)
C5 C4 H4 120.2
C3 C4 H4 120.2
C2 C3 C4 120.4(5)
C2 C3 H3 119.8
C4 C3 H3 119.8
C3 C2 C1 117.8(4)
C3 C2 H2 121.1
C1 C2 H2 121.1
C11 C6 C7 120.4(5)
C11 C6 C5 117.9(5)
C7 C6 C5 121.6(5)
C6 C11 C10 118.3(6)
C6 C11 C19 121.8(5)
C10 C11 C19 119.9(5)
C9 C10 C11 120.0(6)
C9 C10 H10 120.0
C11 C10 H10 120.0
C8 C9 C10 121.2(6)
C8 C9 H9 119.4
C10 C9 H9 119.4
C9 C8 C7 120.8(6)
C9 C8 H8 119.6
C7 C8 H8 119.6
C8 C7 C6 119.3(5)
C8 C7 C18 119.6(5)
C6 C7 C18 121.2(5)
C7 C18 H18A 109.5
C7 C18 H18B 109.5
H18A C18 H18B 109.5
C7 C18 H18C 109.5
H18A C18 H18C 109.5
H18B C18 H18C 109.5
C11 C19 H19A 109.5
C11 C19 H19B 109.5
H19A C19 H19B 109.5
C11 C19 H19C 109.5
H19A C19 H19C 109.5
H19B C19 H19C 109.5
C13 C12 C17 120.4(4)
C13 C12 N1 121.6(4)
C17 C12 N1 118.0(4)
C16 C17 C12 118.2(4)
C16 C17 C23 120.9(4)
C12 C17 C23 120.9(4)
C15 C16 C17 121.8(4)
C15 C16 H16 119.1
C17 C16 H16 119.1
C16 C15 C14 119.8(5)
C16 C15 H15 120.1
C14 C15 H15 120.1
C15 C14 C13 121.1(5)
C15 C14 H14 119.5
C13 C14 H14 119.5
C14 C13 C12 118.6(4)
C14 C13 C20 118.2(4)
C12 C13 C20 123.1(4)
C13 C20 C22 114.3(4)
C13 C20 C21 108.4(4)
C22 C20 C21 109.3(4)
C13 C20 H20 108.3
C22 C20 H20 108.3
C21 C20 H20 108.3
C20 C22 H22A 109.5
C20 C22 H22B 109.5
H22A C22 H22B 109.5
C20 C22 H22C 109.5
H22A C22 H22C 109.5
H22B C22 H22C 109.5
C20 C21 H21A 109.5
C20 C21 H21B 109.5
H21A C21 H21B 109.5
C20 C21 H21C 109.5
H21A C21 H21C 109.5
H21B C21 H21C 109.5
C17 C23 C24 113.8(4)
C17 C23 C25 109.5(4)
C24 C23 C25 111.4(4)
C17 C23 H23 107.3
C24 C23 H23 107.3
C25 C23 H23 107.3
C23 C25 H25A 109.5
C23 C25 H25B 109.5
H25A C25 H25B 109.5
C23 C25 H25C 109.5
H25A C25 H25C 109.5
H25B C25 H25C 109.5
C23 C24 H24A 109.5
C23 C24 H24B 109.5
H24A C24 H24B 109.5
C23 C24 H24C 109.5
H24A C24 H24C 109.5
H24B C24 H24C 109.5
N4 C28 H28A 109.5
N4 C28 H28B 109.5
H28A C28 H28B 109.5
N4 C28 H28C 109.5
H28A C28 H28C 109.5
H28B C28 H28C 109.5
N4 C29 H29A 109.5
N4 C29 H29B 109.5
H29A C29 H29B 109.5
N4 C29 H29C 109.5
H29A C29 H29C 109.5
H29B C29 H29C 109.5
N5 C30 H30A 109.5
N5 C30 H30B 109.5
H30A C30 H30B 109.5
N5 C30 H30C 109.5
H30A C30 H30C 109.5
H30B C30 H30C 109.5
N5 C31 H31A 109.5
N5 C31 H31B 109.5
H31A C31 H31B 109.5
N5 C31 H31C 109.5
H31A C31 H31C 109.5
H31B C31 H31C 109.5
N3 C26 H26A 109.5
N3 C26 H26B 109.5
H26A C26 H26B 109.5
N3 C26 H26C 109.5
H26A C26 H26C 109.5
H26B C26 H26C 109.5
N3 C27 H27A 109.5
N3 C27 H27B 109.5
H27A C27 H27B 109.5
N3 C27 H27C 109.5
H27A C27 H27C 109.5
H27B C27 H27C 109.5

loop_
_geom_bond_atom_site_label_1
_geom_bond_atom_site_label_2
_geom_bond_distance
Ti1 N3 1.893(4)
Ti1 N4 1.911(4)
Ti1 N5 1.923(4)
Ti1 N1 2.081(4)
Ti1 N2 2.337(4)
Ti1 C1 2.678(5)
N2 C5 1.335(6)
N2 C1 1.366(6)
N1 C1 1.358(6)
N1 C12 1.432(6)
N4 C29 1.454(6)
N4 C28 1.460(7)
N5 C30 1.453(7)
N5 C31 1.459(7)
N3 C26 1.440(7)
N3 C27 1.461(6)
C1 C2 1.419(7)
C5 C4 1.382(7)
C5 C6 1.503(7)
C4 C3 1.390(7)
C4 H4 0.9500
C3 C2 1.377(7)
C3 H3 0.9500
C2 H2 0.9500
C6 C11 1.401(7)
C6 C7 1.417(7)
C11 C10 1.429(8)
C11 C19 1.508(9)
C10 C9 1.380(9)
C10 H10 0.9500
C9 C8 1.371(9)
C9 H9 0.9500
C8 C7 1.387(8)
C8 H8 0.9500
C7 C18 1.510(8)
C18 H18A 0.9800
C18 H18B 0.9800
C18 H18C 0.9800
C19 H19A 0.9800
C19 H19B 0.9800
C19 H19C 0.9800
C12 C13 1.410(7)
C12 C17 1.417(6)
C17 C16 1.401(6)
C17 C23 1.530(7)
C16 C15 1.369(7)
C16 H16 0.9500
C15 C14 1.391(7)
C15 H15 0.9500
C14 C13 1.399(7)
C14 H14 0.9500
C13 C20 1.520(6)
C20 C22 1.526(8)
C20 C21 1.553(7)
C20 H20 1.0000
C22 H22A 0.9800
C22 H22B 0.9800
C22 H22C 0.9800
C21 H21A 0.9800
C21 H21B 0.9800
C21 H21C 0.9800
C23 C24 1.533(6)
C23 C25 1.540(6)
C23 H23 1.0000
C25 H25A 0.9800
C25 H25B 0.9800
C25 H25C 0.9800
C24 H24A 0.9800
C24 H24B 0.9800
C24 H24C 0.9800
C28 H28A 0.9800
C28 H28B 0.9800
C28 H28C 0.9800
C29 H29A 0.9800
C29 H29B 0.9800
C29 H29C 0.9800
C30 H30A 0.9800
C30 H30B 0.9800
C30 H30C 0.9800
C31 H31A 0.9800
C31 H31B 0.9800
C31 H31C 0.9800
C26 H26A 0.9800
C26 H26B 0.9800
C26 H26C 0.9800
C27 H27A 0.9800
C27 H27B 0.9800
C27 H27C 0.9800

loop_
_geom_torsion_atom_site_label_1
_geom_torsion_atom_site_label_2
_geom_torsion_atom_site_label_3
_geom_torsion_atom_site_label_4
_geom_torsion
N3 Ti1 N2 C5 -36.8(6)
N4 Ti1 N2 C5 76.5(6)
N5 Ti1 N2 C5 -145.9(6)
N1 Ti1 N2 C5 -176.1(7)
C1 Ti1 N2 C5 -180.0(7)
N3 Ti1 N2 C1 143.1(3)
N4 Ti1 N2 C1 -103.5(3)
N5 Ti1 N2 C1 34.0(5)
N1 Ti1 N2 C1 3.9(2)
N3 Ti1 N1 C1 -64.9(3)
N4 Ti1 N1 C1 85.6(3)
N5 Ti1 N1 C1 -172.1(3)
N2 Ti1 N1 C1 -4.0(2)
N3 Ti1 N1 C12 111.7(4)
N4 Ti1 N1 C12 -97.7(4)
N5 Ti1 N1 C12 4.6(5)
N2 Ti1 N1 C12 172.7(5)
C1 Ti1 N1 C12 176.7(6)
N3 Ti1 N4 C29 131.7(4)
N5 Ti1 N4 C29 -127.0(4)
N1 Ti1 N4 C29 -24.9(4)
N2 Ti1 N4 C29 37.0(4)
C1 Ti1 N4 C29 6.1(4)
N3 Ti1 N4 C28 -65.5(5)
N5 Ti1 N4 C28 35.9(5)
N1 Ti1 N4 C28 138.0(4)
N2 Ti1 N4 C28 -160.2(4)
C1 Ti1 N4 C28 169.0(4)
N3 Ti1 N5 C30 -11.2(5)
N4 Ti1 N5 C30 -125.7(5)
N1 Ti1 N5 C30 122.8(5)
N2 Ti1 N5 C30 96.6(6)
C1 Ti1 N5 C30 117.8(5)
N3 Ti1 N5 C31 173.6(4)
N4 Ti1 N5 C31 59.1(4)
N1 Ti1 N5 C31 -52.4(4)
N2 Ti1 N5 C31 -78.6(6)
C1 Ti1 N5 C31 -57.4(5)
N4 Ti1 N3 C26 17.2(6)
N5 Ti1 N3 C26 -85.3(5)
N1 Ti1 N3 C26 167.0(4)
N2 Ti1 N3 C26 117.5(5)
C1 Ti1 N3 C26 137.2(5)
N4 Ti1 N3 C27 -161.4(3)
N5 Ti1 N3 C27 96.1(4)
N1 Ti1 N3 C27 -11.6(4)
N2 Ti1 N3 C27 -61.1(4)
C1 Ti1 N3 C27 -41.4(4)
C12 N1 C1 N2 -171.2(4)
Ti1 N1 C1 N2 6.3(4)
C12 N1 C1 C2 7.3(6)
Ti1 N1 C1 C2 -175.2(4)
C12 N1 C1 Ti1 -177.5(4)
C5 N2 C1 N1 174.4(4)
Ti1 N2 C1 N1 -5.5(3)
C5 N2 C1 C2 -4.2(6)
Ti1 N2 C1 C2 175.8(4)
C5 N2 C1 Ti1 180.0(4)
N3 Ti1 C1 N1 131.9(3)
N4 Ti1 C1 N1 -103.8(3)
N5 Ti1 C1 N1 9.9(3)
N2 Ti1 C1 N1 173.2(4)
N3 Ti1 C1 N2 -41.3(3)
N4 Ti1 C1 N2 83.0(3)
N5 Ti1 C1 N2 -163.3(2)
N1 Ti1 C1 N2 -173.2(4)
N3 Ti1 C1 C2 -149(5)
N4 Ti1 C1 C2 -25(5)
N5 Ti1 C1 C2 89(5)
N1 Ti1 C1 C2 79(5)
N2 Ti1 C1 C2 -108(5)
C1 N2 C5 C4 5.4(6)
Ti1 N2 C5 C4 -174.7(4)
C1 N2 C5 C6 -168.6(4)
Ti1 N2 C5 C6 11.4(8)
N2 C5 C4 C3 -3.0(7)
C6 C5 C4 C3 170.7(4)
C5 C4 C3 C2 -0.6(7)
C4 C3 C2 C1 1.7(6)
N1 C1 C2 C3 -177.7(4)
N2 C1 C2 C3 0.7(6)
Ti1 C1 C2 C3 106(5)
N2 C5 C6 C11 105.0(5)
C4 C5 C6 C11 -68.9(6)
N2 C5 C6 C7 -74.9(6)
C4 C5 C6 C7 111.2(5)
C7 C6 C11 C10 0.8(7)
C5 C6 C11 C10 -179.1(4)
C7 C6 C11 C19 179.5(5)
C5 C6 C11 C19 -0.4(7)
C6 C11 C10 C9 -0.3(8)
C19 C11 C10 C9 -179.0(5)
C11 C10 C9 C8 -0.1(9)
C10 C9 C8 C7 -0.1(9)
C9 C8 C7 C6 0.7(8)
C9 C8 C7 C18 179.6(5)
C11 C6 C7 C8 -1.0(7)
C5 C6 C7 C8 178.9(5)
C11 C6 C7 C18 180.0(5)
C5 C6 C7 C18 -0.1(7)
C1 N1 C12 C13 -71.6(5)
Ti1 N1 C12 C13 112.1(5)
C1 N1 C12 C17 109.1(5)
Ti1 N1 C12 C17 -67.1(6)
C13 C12 C17 C16 1.8(6)
N1 C12 C17 C16 -178.9(4)
C13 C12 C17 C23 179.5(4)
N1 C12 C17 C23 -1.2(6)
C12 C17 C16 C15 1.3(7)
C23 C17 C16 C15 -176.5(4)
C17 C16 C15 C14 -2.6(7)
C16 C15 C14 C13 0.7(7)
C15 C14 C13 C12 2.3(7)
C15 C14 C13 C20 -175.2(4)
C17 C12 C13 C14 -3.5(7)
N1 C12 C13 C14 177.2(4)
C17 C12 C13 C20 173.9(4)
N1 C12 C13 C20 -5.4(7)
C14 C13 C20 C22 -54.2(6)
C12 C13 C20 C22 128.3(5)
C14 C13 C20 C21 67.9(6)
C12 C13 C20 C21 -109.6(5)
C16 C17 C23 C24 -32.1(6)
C12 C17 C23 C24 150.2(4)
C16 C17 C23 C25 93.2(5)
C12 C17 C23 C25 -84.5(5)
